data_7129580
loop_
_publ_author_name
'Wen, Min'
'Erb, William'
'Mongin, Florence'
'Blot, Marielle'
'Roisnel, Thierry'

_publ_section_title
;
 Enantiopure ferrocene-1,2-disulfoxides: synthesis and reactivity
;
_journal_name_full 'Chemical Communications'
_journal_paper_doi 10.1039/D1CC07085A
_journal_year 2022
_chemical_absolute_configuration ad
_chemical_compound_source 'synthesis as described'
_chemical_formula_moiety 'C14 H18 Fe O S'
_chemical_formula_sum 'C14 H18 Fe O S'
_chemical_formula_weight 290.19
_space_group_crystal_system orthorhombic
_space_group_IT_number 19
_space_group_name_Hall 'P 2ac 2ab'
_space_group_name_H-M_alt 'P 21 21 21'
_atom_sites_solution_hydrogens geom
_atom_sites_solution_primary dual
_atom_sites_solution_secondary difmap
_audit_update_record
;
2021-12-09 deposited with the CCDC.	2022-01-14 downloaded from the CCDC.
;
_cell_angle_alpha 90
_cell_angle_beta 90
_cell_angle_gamma 90
_cell_formula_units_Z 4
_cell_length_a 5.9280(4)
_cell_length_b 9.8602(7)
_cell_length_c 22.3535(13)
_cell_measurement_reflns_used 9755
_cell_measurement_temperature 150(2)
_cell_measurement_theta_max 27.4721
_cell_measurement_theta_min 2.2575
_cell_measurement_wavelength 0.710730
_cell_volume 1306.59(15)
_computing_cell_refinement 'APEX3 (Bruker, 2015)'
_computing_data_collection 'Bruker APEX3 (Bruker, 2015)'
_computing_data_reduction 'SAINT (Bruker, 2014)'
_computing_molecular_graphics
;
   'SXGRAPH (L. Farrugia, 1999), Mercury (CSD, 2020)'
;
_computing_publication_material 'CRYSCALC (T. Roisnel, local program, 2020)'
_computing_structure_refinement 'SHELXL-2018_3 (Sheldrick, 2018)'
_computing_structure_solution 'SHELXT 2018_2 (Sheldrick, 2018)'
_diffrn_ambient_temperature 150(2)
_diffrn_detector CMOS-PHOTON70
_diffrn_measured_fraction_theta_full 0.996
_diffrn_measured_fraction_theta_max 0.993
_diffrn_measurement_device_type 'D8 VENTURE Bruker AXS'
_diffrn_measurement_method 'rotation images'
_diffrn_orient_matrix_UB_11 0.0942464
_diffrn_orient_matrix_UB_12 -0.0839591
_diffrn_orient_matrix_UB_13 0.0022448
_diffrn_orient_matrix_UB_21 -0.0904608
_diffrn_orient_matrix_UB_22 -0.0318880
_diffrn_orient_matrix_UB_23 0.0350418
_diffrn_orient_matrix_UB_31 -0.1067283
_diffrn_orient_matrix_UB_32 -0.0471125
_diffrn_orient_matrix_UB_33 -0.0277184
_diffrn_radiation_monochromator 'multilayer monochromator'
_diffrn_radiation_probe x-ray
_diffrn_radiation_source 'Incoatec microfocus sealed tube'
_diffrn_radiation_type MoK\a
_diffrn_radiation_wavelength 0.71073
_diffrn_reflns_av_R_equivalents 0.0493
_diffrn_reflns_av_unetI/netI 0.0510
_diffrn_reflns_limit_h_max 7
_diffrn_reflns_limit_h_min -7
_diffrn_reflns_limit_k_max 12
_diffrn_reflns_limit_k_min -12
_diffrn_reflns_limit_l_max 28
_diffrn_reflns_limit_l_min -27
_diffrn_reflns_number 9431
_diffrn_reflns_theta_full 25.242
_diffrn_reflns_theta_max 27.472
_diffrn_reflns_theta_min 2.755
_diffrn_source_current 1.00
_diffrn_source_power 50.0
_diffrn_source_voltage 50.00
_exptl_absorpt_coefficient_mu 1.294
_exptl_absorpt_correction_T_max 0.925
_exptl_absorpt_correction_T_min 0.728
_exptl_absorpt_correction_type multi-scan
_exptl_absorpt_process_details
;
  [Sheldrick, G.M. (2014). SADABS Bruker AXS Inc., Madison, Wisconsin, USA]
;
_exptl_crystal_colour colourless
_exptl_crystal_density_diffrn 1.475
_exptl_crystal_description stick
_exptl_crystal_F_000 608
_exptl_crystal_size_max 0.660
_exptl_crystal_size_mid 0.090
_exptl_crystal_size_min 0.060
_refine_diff_density_max 0.663
_refine_diff_density_min -0.559
_refine_diff_density_rms 0.170
_refine_ls_abs_structure_details
;
Flack x determined using 1129 quotients [(I+)-(I-)]/[(I+)+(I-)]
(Parsons, Flack and Wagner, Acta Cryst. B69 (2013) 249-259).
;
_refine_ls_abs_structure_Flack 0.018(16)
_refine_ls_extinction_method none
_refine_ls_goodness_of_fit_ref 1.141
_refine_ls_hydrogen_treatment constr
_refine_ls_matrix_type full
_refine_ls_number_parameters 157
_refine_ls_number_reflns 2953
_refine_ls_number_restraints 0
_refine_ls_restrained_S_all 1.141
_refine_ls_R_factor_all 0.0358
_refine_ls_R_factor_gt 0.0347
_refine_ls_shift/su_max 0.005
_refine_ls_shift/su_mean 0.001
_refine_ls_structure_factor_coef Fsqd
_refine_ls_weighting_details 'w=1/[\s^2^(Fo^2^)+(0.0427P)^2^+0.0091P] where P=(Fo^2^+2Fc^2^)/3'
_refine_ls_weighting_scheme calc
_refine_ls_wR_factor_gt 0.0811
_refine_ls_wR_factor_ref 0.0816
_reflns_Friedel_coverage 0.692
_reflns_Friedel_fraction_full 0.993
_reflns_Friedel_fraction_max 0.975
_reflns_number_gt 2849
_reflns_number_total 2953
_reflns_threshold_expression >2sigma(I)
_cod_data_source_file d1cc07085a2.cif
_cod_data_source_block MW1662
_cod_database_code 7129580

loop_
_space_group_symop_operation_xyz
'x, y, z'
'-x+1/2, -y, z+1/2'
'-x, y+1/2, -z+1/2'
'x+1/2, -y+1/2, -z'

loop_
_atom_site_label
_atom_site_type_symbol
_atom_site_fract_x
_atom_site_fract_y
_atom_site_fract_z
_atom_site_U_iso_or_equiv
_atom_site_adp_type
_atom_site_occupancy
_atom_site_site_symmetry_order
_atom_site_calc_flag
_atom_site_refinement_flags_posn
_atom_site_refinement_flags_adp
_atom_site_refinement_flags_occupancy
_atom_site_disorder_assembly
_atom_site_disorder_group
Fe1 Fe 0.26040(7) 0.48170(4) 0.32608(2) 0.01549(14) Uani 1 1 d . . . . .
S1 S 0.34416(12) 0.39892(7) 0.46635(3) 0.01485(17) Uani 1 1 d . . . . .
C1 C 0.1799(6) 0.2980(3) 0.28913(12) 0.0259(7) Uani 1 1 d . . . . .
H1 H 0.052469 0.243720 0.298668 0.031 Uiso 1 1 calc R U . . .
C2 C 0.3953(6) 0.2923(4) 0.31726(13) 0.0288(8) Uani 1 1 d . . . . .
H2 H 0.436892 0.233114 0.348930 0.035 Uiso 1 1 calc R U . . .
C3 C 0.5356(6) 0.3893(4) 0.29011(14) 0.0328(8) Uani 1 1 d . . . . .
H3 H 0.688024 0.407364 0.300517 0.039 Uiso 1 1 calc R U . . .
C4 C 0.4111(6) 0.4557(3) 0.24454(13) 0.0295(8) Uani 1 1 d . . . . .
H4 H 0.465824 0.525215 0.218923 0.035 Uiso 1 1 calc R U . . .
C5 C 0.1905(6) 0.4002(3) 0.24396(12) 0.0256(7) Uani 1 1 d . . . . .
H5 H 0.070914 0.426322 0.218110 0.031 Uiso 1 1 calc R U . . .
C6 C 0.3813(5) 0.6214(3) 0.38557(11) 0.0177(6) Uani 1 1 d . . . . .
H6 H 0.535313 0.640713 0.393651 0.021 Uiso 1 1 calc R U . . .
C7 C 0.2428(6) 0.6860(3) 0.34195(12) 0.0219(6) Uani 1 1 d . . . . .
H7 H 0.289189 0.756342 0.315618 0.026 Uiso 1 1 calc R U . . .
C8 C 0.0237(5) 0.6279(3) 0.34439(12) 0.0207(6) Uani 1 1 d . . . . .
H8 H -0.101054 0.652949 0.320131 0.025 Uiso 1 1 calc R U . . .
C9 C 0.0230(5) 0.5249(3) 0.38964(11) 0.0170(6) Uani 1 1 d . . . . .
H9 H -0.101024 0.469308 0.400742 0.020 Uiso 1 1 calc R U . . .
C10 C 0.2446(5) 0.5220(2) 0.41489(11) 0.0148(5) Uani 1 1 d . . . . .
O11 O 0.5957(3) 0.3958(2) 0.45890(9) 0.0237(5) Uani 1 1 d . . . . .
C12 C 0.2910(5) 0.4871(3) 0.53824(12) 0.0158(5) Uani 1 1 d . . . . .
C13 C 0.4071(6) 0.6242(3) 0.53910(14) 0.0248(7) Uani 1 1 d . . . . .
H13A H 0.333892 0.684667 0.510237 0.037 Uiso 1 1 calc R U . . .
H13B H 0.566250 0.612965 0.528350 0.037 Uiso 1 1 calc R U . . .
H13C H 0.396051 0.663412 0.579271 0.037 Uiso 1 1 calc R U . . .
C14 C 0.0347(5) 0.4989(3) 0.54531(12) 0.0234(6) Uani 1 1 d . . . . .
H14A H -0.000605 0.536315 0.584825 0.035 Uiso 1 1 calc R U . . .
H14B H -0.033884 0.408889 0.541371 0.035 Uiso 1 1 calc R U . . .
H14C H -0.025387 0.558999 0.514240 0.035 Uiso 1 1 calc R U . . .
C15 C 0.3909(6) 0.3916(3) 0.58500(12) 0.0239(7) Uani 1 1 d . . . . .
H15A H 0.553009 0.380891 0.577735 0.036 Uiso 1 1 calc R U . . .
H15B H 0.316834 0.302945 0.582267 0.036 Uiso 1 1 calc R U . . .
H15C H 0.367173 0.429568 0.625017 0.036 Uiso 1 1 calc R U . . .

loop_
_atom_site_aniso_label
_atom_site_aniso_U_11
_atom_site_aniso_U_22
_atom_site_aniso_U_33
_atom_site_aniso_U_23
_atom_site_aniso_U_13
_atom_site_aniso_U_12
Fe1 0.0187(2) 0.0152(2) 0.0125(2) -0.00063(12) 0.00136(16) 0.00058(17)
S1 0.0176(3) 0.0137(3) 0.0132(3) -0.0004(3) 0.0005(2) 0.0016(3)
C1 0.0380(19) 0.0191(13) 0.0205(13) -0.0033(11) 0.0031(13) -0.0062(13)
C2 0.043(2) 0.0244(15) 0.0190(14) -0.0066(12) -0.0029(14) 0.0168(14)
C3 0.0260(18) 0.0428(19) 0.0297(16) -0.0201(15) 0.0033(13) 0.0059(16)
C4 0.042(2) 0.0272(16) 0.0186(13) -0.0047(13) 0.0152(14) -0.0064(15)
C5 0.0349(18) 0.0271(15) 0.0148(12) -0.0015(12) -0.0034(12) -0.0008(14)
C6 0.0211(15) 0.0154(14) 0.0165(12) -0.0035(11) 0.0027(11) -0.0028(11)
C7 0.0325(16) 0.0150(12) 0.0182(12) 0.0010(9) 0.0042(13) 0.0010(14)
C8 0.0233(15) 0.0206(14) 0.0183(12) 0.0008(11) 0.0030(11) 0.0064(12)
C9 0.0174(14) 0.0183(13) 0.0153(12) -0.0005(10) 0.0008(10) 0.0007(11)
C10 0.0173(13) 0.0143(11) 0.0129(11) -0.0014(8) 0.0008(10) 0.0003(14)
O11 0.0170(10) 0.0323(12) 0.0219(9) 0.0024(10) 0.0021(8) 0.0076(9)
C12 0.0164(13) 0.0170(12) 0.0141(11) -0.0017(9) -0.0008(10) 0.0003(11)
C13 0.0293(17) 0.0190(15) 0.0261(14) -0.0043(12) -0.0027(13) -0.0045(13)
C14 0.0181(14) 0.0325(17) 0.0195(13) -0.0038(12) 0.0029(11) 0.0033(14)
C15 0.0268(17) 0.0259(15) 0.0190(13) 0.0016(12) -0.0014(11) 0.0030(13)

loop_
_atom_type_symbol
_atom_type_description
_atom_type_scat_dispersion_real
_atom_type_scat_dispersion_imag
_atom_type_scat_source
C C 0.0033 0.0016 'International Tables Vol C Tables 4.2.6.8 and 6.1.1.4'
H H 0.0000 0.0000 'International Tables Vol C Tables 4.2.6.8 and 6.1.1.4'
Fe Fe 0.3463 0.8444 'International Tables Vol C Tables 4.2.6.8 and 6.1.1.4'
O O 0.0106 0.0060 'International Tables Vol C Tables 4.2.6.8 and 6.1.1.4'
S S 0.1246 0.1234 'International Tables Vol C Tables 4.2.6.8 and 6.1.1.4'

loop_
_geom_angle_atom_site_label_1
_geom_angle_atom_site_label_2
_geom_angle_atom_site_label_3
_geom_angle
_geom_angle_site_symmetry_1
_geom_angle_site_symmetry_3
_geom_angle_publ_flag
C10 Fe1 C3 120.80(13) . . ?
C10 Fe1 C2 106.98(11) . . ?
C3 Fe1 C2 40.36(15) . . ?
C10 Fe1 C9 41.14(11) . . ?
C3 Fe1 C9 156.94(13) . . ?
C2 Fe1 C9 121.83(13) . . ?
C10 Fe1 C6 41.15(11) . . ?
C3 Fe1 C6 106.13(13) . . ?
C2 Fe1 C6 122.83(13) . . ?
C9 Fe1 C6 69.45(12) . . ?
C10 Fe1 C4 156.54(14) . . ?
C3 Fe1 C4 40.68(14) . . ?
C2 Fe1 C4 68.19(13) . . ?
C9 Fe1 C4 161.01(14) . . ?
C6 Fe1 C4 120.71(13) . . ?
C10 Fe1 C5 161.14(13) . . ?
C3 Fe1 C5 68.41(13) . . ?
C2 Fe1 C5 68.49(12) . . ?
C9 Fe1 C5 124.45(13) . . ?
C6 Fe1 C5 156.80(12) . . ?
C4 Fe1 C5 40.55(13) . . ?
C10 Fe1 C1 123.91(11) . . ?
C3 Fe1 C1 68.36(15) . . ?
C2 Fe1 C1 40.78(14) . . ?
C9 Fe1 C1 107.72(13) . . ?
C6 Fe1 C1 160.12(12) . . ?
C4 Fe1 C1 68.38(13) . . ?
C5 Fe1 C1 40.83(12) . . ?
C10 Fe1 C7 68.61(10) . . ?
C3 Fe1 C7 123.35(15) . . ?
C2 Fe1 C7 159.50(15) . . ?
C9 Fe1 C7 68.87(12) . . ?
C6 Fe1 C7 40.76(12) . . ?
C4 Fe1 C7 107.43(13) . . ?
C5 Fe1 C7 122.09(12) . . ?
C1 Fe1 C7 158.15(14) . . ?
C10 Fe1 C8 68.63(11) . . ?
C3 Fe1 C8 160.29(14) . . ?
C2 Fe1 C8 158.36(14) . . ?
C9 Fe1 C8 40.94(11) . . ?
C6 Fe1 C8 68.70(12) . . ?
C4 Fe1 C8 124.32(13) . . ?
C5 Fe1 C8 108.43(12) . . ?
C1 Fe1 C8 122.85(14) . . ?
C7 Fe1 C8 40.53(13) . . ?
O11 S1 C10 105.81(13) . . ?
O11 S1 C12 105.94(12) . . ?
C10 S1 C12 100.66(12) . . ?
C5 C1 C2 107.5(3) . . ?
C5 C1 Fe1 69.56(17) . . ?
C2 C1 Fe1 69.38(18) . . ?
C5 C1 H1 126.2 . . ?
C2 C1 H1 126.2 . . ?
Fe1 C1 H1 126.4 . . ?
C3 C2 C1 108.2(3) . . ?
C3 C2 Fe1 69.55(19) . . ?
C1 C2 Fe1 69.84(18) . . ?
C3 C2 H2 125.9 . . ?
C1 C2 H2 125.9 . . ?
Fe1 C2 H2 126.3 . . ?
C2 C3 C4 108.5(3) . . ?
C2 C3 Fe1 70.09(18) . . ?
C4 C3 Fe1 70.11(19) . . ?
C2 C3 H3 125.8 . . ?
C4 C3 H3 125.8 . . ?
Fe1 C3 H3 125.6 . . ?
C3 C4 C5 108.0(3) . . ?
C3 C4 Fe1 69.21(17) . . ?
C5 C4 Fe1 69.75(16) . . ?
C3 C4 H4 126.0 . . ?
C5 C4 H4 126.0 . . ?
Fe1 C4 H4 126.6 . . ?
C4 C5 C1 107.9(3) . . ?
C4 C5 Fe1 69.71(17) . . ?
C1 C5 Fe1 69.62(16) . . ?
C4 C5 H5 126.1 . . ?
C1 C5 H5 126.1 . . ?
Fe1 C5 H5 126.2 . . ?
C7 C6 C10 107.1(3) . . ?
C7 C6 Fe1 69.78(15) . . ?
C10 C6 Fe1 68.76(15) . . ?
C7 C6 H6 126.5 . . ?
C10 C6 H6 126.5 . . ?
Fe1 C6 H6 126.6 . . ?
C8 C7 C6 108.6(2) . . ?
C8 C7 Fe1 69.88(16) . . ?
C6 C7 Fe1 69.46(15) . . ?
C8 C7 H7 125.7 . . ?
C6 C7 H7 125.7 . . ?
Fe1 C7 H7 126.6 . . ?
C7 C8 C9 108.4(3) . . ?
C7 C8 Fe1 69.59(16) . . ?
C9 C8 Fe1 69.24(16) . . ?
C7 C8 H8 125.8 . . ?
C9 C8 H8 125.8 . . ?
Fe1 C8 H8 127.0 . . ?
C8 C9 C10 106.9(3) . . ?
C8 C9 Fe1 69.82(16) . . ?
C10 C9 Fe1 68.75(15) . . ?
C8 C9 H9 126.6 . . ?
C10 C9 H9 126.6 . . ?
Fe1 C9 H9 126.4 . . ?
C6 C10 C9 109.0(2) . . ?
C6 C10 S1 125.3(2) . . ?
C9 C10 S1 125.1(2) . . ?
C6 C10 Fe1 70.09(15) . . ?
C9 C10 Fe1 70.11(14) . . ?
S1 C10 Fe1 119.08(13) . . ?
C13 C12 C15 111.4(2) . . ?
C13 C12 C14 112.4(3) . . ?
C15 C12 C14 111.2(2) . . ?
C13 C12 S1 110.6(2) . . ?
C15 C12 S1 103.78(18) . . ?
C14 C12 S1 107.08(18) . . ?
C12 C13 H13A 109.5 . . ?
C12 C13 H13B 109.5 . . ?
H13A C13 H13B 109.5 . . ?
C12 C13 H13C 109.5 . . ?
H13A C13 H13C 109.5 . . ?
H13B C13 H13C 109.5 . . ?
C12 C14 H14A 109.5 . . ?
C12 C14 H14B 109.5 . . ?
H14A C14 H14B 109.5 . . ?
C12 C14 H14C 109.5 . . ?
H14A C14 H14C 109.5 . . ?
H14B C14 H14C 109.5 . . ?
C12 C15 H15A 109.5 . . ?
C12 C15 H15B 109.5 . . ?
H15A C15 H15B 109.5 . . ?
C12 C15 H15C 109.5 . . ?
H15A C15 H15C 109.5 . . ?
H15B C15 H15C 109.5 . . ?

loop_
_geom_bond_atom_site_label_1
_geom_bond_atom_site_label_2
_geom_bond_distance
_geom_bond_site_symmetry_2
_geom_bond_publ_flag
Fe1 C10 2.027(2) . ?
Fe1 C3 2.034(3) . ?
Fe1 C2 2.041(3) . ?
Fe1 C9 2.045(3) . ?
Fe1 C6 2.044(3) . ?
Fe1 C4 2.046(3) . ?
Fe1 C5 2.046(3) . ?
Fe1 C1 2.047(3) . ?
Fe1 C7 2.049(3) . ?
Fe1 C8 2.053(3) . ?
S1 O11 1.501(2) . ?
S1 C10 1.773(3) . ?
S1 C12 1.854(3) . ?
C1 C5 1.428(4) . ?
C1 C2 1.424(5) . ?
C1 H1 0.9500 . ?
C2 C3 1.406(5) . ?
C2 H2 0.9500 . ?
C3 C4 1.418(5) . ?
C3 H3 0.9500 . ?
C4 C5 1.418(5) . ?
C4 H4 0.9500 . ?
C5 H5 0.9500 . ?
C6 C7 1.425(4) . ?
C6 C10 1.431(4) . ?
C6 H6 0.9500 . ?
C7 C8 1.421(5) . ?
C7 H7 0.9500 . ?
C8 C9 1.433(4) . ?
C8 H8 0.9500 . ?
C9 C10 1.431(4) . ?
C9 H9 0.9500 . ?
C12 C13 1.517(4) . ?
C12 C15 1.527(4) . ?
C12 C14 1.532(4) . ?
C13 H13A 0.9800 . ?
C13 H13B 0.9800 . ?
C13 H13C 0.9800 . ?
C14 H14A 0.9800 . ?
C14 H14B 0.9800 . ?
C14 H14C 0.9800 . ?
C15 H15A 0.9800 . ?
C15 H15B 0.9800 . ?
C15 H15C 0.9800 . ?

loop_
_geom_torsion_atom_site_label_1
_geom_torsion_atom_site_label_2
_geom_torsion_atom_site_label_3
_geom_torsion_atom_site_label_4
_geom_torsion
_geom_torsion_site_symmetry_1
_geom_torsion_site_symmetry_2
_geom_torsion_site_symmetry_3
_geom_torsion_site_symmetry_4
_geom_torsion_publ_flag
C5 C1 C2 C3 0.2(3) . . . . ?
Fe1 C1 C2 C3 -59.2(2) . . . . ?
C5 C1 C2 Fe1 59.3(2) . . . . ?
C1 C2 C3 C4 -0.5(3) . . . . ?
Fe1 C2 C3 C4 -59.8(2) . . . . ?
C1 C2 C3 Fe1 59.3(2) . . . . ?
C2 C3 C4 C5 0.6(3) . . . . ?
Fe1 C3 C4 C5 -59.2(2) . . . . ?
C2 C3 C4 Fe1 59.8(2) . . . . ?
C3 C4 C5 C1 -0.5(3) . . . . ?
Fe1 C4 C5 C1 -59.4(2) . . . . ?
C3 C4 C5 Fe1 58.9(2) . . . . ?
C2 C1 C5 C4 0.2(3) . . . . ?
Fe1 C1 C5 C4 59.4(2) . . . . ?
C2 C1 C5 Fe1 -59.2(2) . . . . ?
C10 C6 C7 C8 0.2(3) . . . . ?
Fe1 C6 C7 C8 59.07(19) . . . . ?
C10 C6 C7 Fe1 -58.87(18) . . . . ?
C6 C7 C8 C9 -0.3(3) . . . . ?
Fe1 C7 C8 C9 58.5(2) . . . . ?
C6 C7 C8 Fe1 -58.81(19) . . . . ?
C7 C8 C9 C10 0.3(3) . . . . ?
Fe1 C8 C9 C10 59.01(18) . . . . ?
C7 C8 C9 Fe1 -58.70(19) . . . . ?
C7 C6 C10 C9 0.0(3) . . . . ?
Fe1 C6 C10 C9 -59.52(19) . . . . ?
C7 C6 C10 S1 171.66(19) . . . . ?
Fe1 C6 C10 S1 112.15(19) . . . . ?
C7 C6 C10 Fe1 59.51(17) . . . . ?
C8 C9 C10 C6 -0.2(3) . . . . ?
Fe1 C9 C10 C6 59.51(18) . . . . ?
C8 C9 C10 S1 -171.87(19) . . . . ?
Fe1 C9 C10 S1 -112.18(19) . . . . ?
C8 C9 C10 Fe1 -59.69(18) . . . . ?
O11 S1 C10 C6 -15.4(2) . . . . ?
C12 S1 C10 C6 94.7(2) . . . . ?
O11 S1 C10 C9 154.9(2) . . . . ?
C12 S1 C10 C9 -95.0(2) . . . . ?
O11 S1 C10 Fe1 69.75(18) . . . . ?
C12 S1 C10 Fe1 179.86(15) . . . . ?
O11 S1 C12 C13 54.1(2) . . . . ?
C10 S1 C12 C13 -55.9(2) . . . . ?
O11 S1 C12 C15 -65.5(2) . . . . ?
C10 S1 C12 C15 -175.5(2) . . . . ?
O11 S1 C12 C14 176.85(19) . . . . ?
C10 S1 C12 C14 66.8(2) . . . . ?
